data_2201900
loop_
_publ_author_name
'V. K. Ganesh'
'M. Yogavel'
'D. Velmurugan'
'S. Shanmuga Sundar Raj'
'H.-K. Fun'
'S. Kannadasan'
'P. C. Srinivasan'

_publ_section_title
;
 3-[2-(2,4-Dichlorophenyl)vinyl]-2-methyl-1-phenylsulfonyl-1<i>H</i>-indole
;
_journal_issue 5
_journal_name_full 'Acta Crystallographica Section E'
_journal_page_first o703
_journal_page_last o705
_journal_paper_doi 10.1107/S1600536803007888
_journal_volume 59
_journal_year 2003
_chemical_formula_iupac 'C23 H17 Cl2 N O2 S'
_chemical_formula_moiety 'C23 H17 Cl2 N O2 S'
_chemical_formula_sum 'C23 H17 Cl2 N O2 S'
_chemical_formula_weight 442.34
_chemical_melting_point 383
_chemical_name_systematic
;
3-[2-(2,4-Dichlorophenyl)vinyl]-2-methyl-1-phenylsulfonyl-1H-indole
;
_space_group_IT_number 2
_symmetry_cell_setting triclinic
_symmetry_space_group_name_Hall '-P 1'
_symmetry_space_group_name_H-M 'P -1'
_atom_sites_solution_hydrogens geom
_atom_sites_solution_primary direct
_atom_sites_solution_secondary difmap
_audit_creation_method SHELXL-97
_cell_angle_alpha 86.4740(10)
_cell_angle_beta 89.8310(10)
_cell_angle_gamma 81.0370(10)
_cell_formula_units_Z 4
_cell_length_a 8.00830(10)
_cell_length_b 11.7242(2)
_cell_length_c 21.9150(4)
_cell_measurement_reflns_used 5639
_cell_measurement_temperature 293(2)
_cell_measurement_theta_max 28.32
_cell_measurement_theta_min 0.93
_cell_volume 2028.60(6)
_computing_cell_refinement 'SAINT (Siemens, 1996)'
_computing_data_collection 'SMART (Siemens, 1996)'
_computing_data_reduction SAINT
_computing_molecular_graphics
;
ZORTEP (Zsolnai, 1997) and PLATON (Spek, 1990)
;
_computing_publication_material 'SHELXL97 and PARST (Nardelli, 1995)'
_computing_structure_refinement 'SHELXL97 (Sheldrick, 1997)'
_computing_structure_solution 'SHELXS97 (Sheldrick, 1997)'
_diffrn_ambient_temperature 293(2)
_diffrn_measured_fraction_theta_full 0.956
_diffrn_measured_fraction_theta_max 0.956
_diffrn_measurement_device_type 'Siemens SMART CCD area-detector'
_diffrn_measurement_method \w
_diffrn_radiation_monochromator graphite
_diffrn_radiation_source 'fine-focus sealed tube'
_diffrn_radiation_type MoK\a
_diffrn_radiation_wavelength 0.71073
_diffrn_reflns_av_R_equivalents 0.0376
_diffrn_reflns_av_sigmaI/netI 0.0610
_diffrn_reflns_limit_h_max 10
_diffrn_reflns_limit_h_min -10
_diffrn_reflns_limit_k_max 15
_diffrn_reflns_limit_k_min -14
_diffrn_reflns_limit_l_max 18
_diffrn_reflns_limit_l_min -29
_diffrn_reflns_number 16575
_diffrn_reflns_theta_full 28.32
_diffrn_reflns_theta_max 28.32
_diffrn_reflns_theta_min 0.93
_diffrn_standards_decay_% 0
_diffrn_standards_number 0
_exptl_absorpt_coefficient_mu 0.443
_exptl_absorpt_correction_T_max 0.8567
_exptl_absorpt_correction_T_min 0.8154
_exptl_absorpt_correction_type multi-scan
_exptl_absorpt_process_details '(SADABS; Sheldrick, 1996)'
_exptl_crystal_colour yellow
_exptl_crystal_density_diffrn 1.448
_exptl_crystal_density_meas ?
_exptl_crystal_density_method 'not measured'
_exptl_crystal_description parallelepiped
_exptl_crystal_F_000 912
_exptl_crystal_size_max 0.48
_exptl_crystal_size_mid 0.42
_exptl_crystal_size_min 0.36
_refine_diff_density_max 0.294
_refine_diff_density_min -0.421
_refine_ls_extinction_method none
_refine_ls_goodness_of_fit_ref 1.041
_refine_ls_hydrogen_treatment constr
_refine_ls_matrix_type full
_refine_ls_number_parameters 525
_refine_ls_number_reflns 9692
_refine_ls_number_restraints 0
_refine_ls_restrained_S_all 1.041
_refine_ls_R_factor_all 0.0652
_refine_ls_R_factor_gt 0.0432
_refine_ls_shift/su_max 0.001
_refine_ls_shift/su_mean 0.000
_refine_ls_structure_factor_coef Fsqd
_refine_ls_weighting_details 'calc w = 1/[\s^2^(Fo^2^)+(0.0553P)^2^+0.0420P] where P = (Fo^2^+2Fc^2^)/3'
_refine_ls_weighting_scheme calc
_refine_ls_wR_factor_gt 0.1108
_refine_ls_wR_factor_ref 0.1213
_reflns_number_gt 7077
_reflns_number_total 9692
_reflns_threshold_expression I>2\s(I)
_cod_data_source_file ci6218.cif
_cod_data_source_block I
_cod_depositor_comments
;
The following automatic conversions were performed:
'_symmetry_cell_setting' value 'Triclinic' changed to 'triclinic'
according to '/home/saulius/struct/CIF-dictionaries/cif_core.dic'
dictionary named 'cif_core.dic' version 2.4.1 from 2010-06-29.

Automatic conversion script
Id: cif_fix_enum 1527 2010-12-29 10:47:43Z saulius 

The following automatic conversions were performed:

'_chemical_melting_point' value '383 K' was changed to '383' - the
value should be numeric and without a unit designator.

Automatic conversion script
Id: cif_fix_values 1646 2011-03-28 12:23:43Z adriana 

The following automatic conversions were performed:

'_chemical_melting_point' value '383 K' was changed to '383' - the
value should be numeric and without a unit
designator.

'_symmetry_cell_setting' value 'Triclinic' changed to
'triclinic' according to
/home/saulius/struct/CIF-dictionaries/cif_core.dic dictionary named
'cif_core.dic' version 2.4.1 from 2010-06-29.

Automatic conversion script
Id: cif_fix_values 1715 2011-07-08 13:25:40Z adriana 

The following automatic conversions were performed:

'_exptl_crystal_density_meas' value 'none' was changed to '?' - the
value is perceived as not measured.

Automatic conversion script
Id: cif_fix_values 3008 2015-01-20 13:52:24Z robertas 
;
_cod_database_code 2201900
_cod_database_fobs_code 2201900

loop_
_symmetry_equiv_pos_as_xyz
'x, y, z'
'-x, -y, -z'

loop_
_atom_site_label
_atom_site_fract_x
_atom_site_fract_y
_atom_site_fract_z
_atom_site_U_iso_or_equiv
_atom_site_adp_type
_atom_site_calc_flag
_atom_site_refinement_flags
_atom_site_occupancy
_atom_site_disorder_assembly
_atom_site_disorder_group
_atom_site_type_symbol
Cl1A 0.64035(10) 0.05312(6) 0.59489(3) 0.0822(2) Uani d . 1 . . Cl
Cl2A 0.27984(9) 0.47404(5) 0.60557(2) 0.06842(18) Uani d . 1 . . Cl
S1A -0.01089(6) 0.77117(4) 0.22510(2) 0.03785(11) Uani d . 1 . . S
O1A -0.11130(17) 0.88264(12) 0.22634(6) 0.0512(4) Uani d . 1 . . O
O2A -0.06369(17) 0.68788(12) 0.18750(6) 0.0489(3) Uani d . 1 . . O
N1A 0.00317(19) 0.71381(13) 0.29667(7) 0.0384(3) Uani d . 1 . . N
C2A 0.1067(2) 0.60747(15) 0.31367(8) 0.0370(4) Uani d . 1 . . C
C3A 0.1401(2) 0.60135(16) 0.37473(8) 0.0386(4) Uani d . 1 . . C
C4A 0.0569(2) 0.70933(16) 0.39868(8) 0.0405(4) Uani d . 1 . . C
C5A -0.0239(2) 0.77852(16) 0.35002(8) 0.0381(4) Uani d . 1 . . C
C6A -0.1175(3) 0.88725(17) 0.35693(10) 0.0511(5) Uani d . 1 . . C
H6A -0.1716 0.9317 0.3240 0.061 Uiso calc R 1 . . H
C7A -0.1257(3) 0.9256(2) 0.41534(11) 0.0632(6) Uani d . 1 . . C
H7A -0.1853 0.9985 0.4217 0.076 Uiso calc R 1 . . H
C8A -0.0485(4) 0.8593(2) 0.46445(11) 0.0696(7) Uani d . 1 . . C
H8A -0.0581 0.8879 0.5032 0.084 Uiso calc R 1 . . H
C9A 0.0429(3) 0.75142(19) 0.45702(9) 0.0573(6) Uani d . 1 . . C
H9A 0.0946 0.7072 0.4904 0.069 Uiso calc R 1 . . H
C10A 0.1985(2) 0.78568(15) 0.20565(8) 0.0359(4) Uani d . 1 . . C
C11A 0.2941(3) 0.83860(19) 0.24477(9) 0.0487(5) Uani d . 1 . . C
H11A 0.2495 0.8650 0.2815 0.058 Uiso calc R 1 . . H
C12A 0.4567(3) 0.8513(2) 0.22807(11) 0.0566(5) Uani d . 1 . . C
H12A 0.5231 0.8860 0.2539 0.068 Uiso calc R 1 . . H
C13A 0.5210(3) 0.8130(2) 0.17370(10) 0.0559(5) Uani d . 1 . . C
H13A 0.6305 0.8224 0.1628 0.067 Uiso calc R 1 . . H
C14A 0.4258(3) 0.7608(2) 0.13498(10) 0.0543(5) Uani d . 1 . . C
H14A 0.4709 0.7350 0.0982 0.065 Uiso calc R 1 . . H
C15A 0.2623(3) 0.74676(17) 0.15093(9) 0.0458(5) Uani d . 1 . . C
H15A 0.1967 0.7116 0.1251 0.055 Uiso calc R 1 . . H
C16A 0.2373(3) 0.50213(17) 0.40726(9) 0.0446(4) Uani d . 1 . . C
H16A 0.2920 0.4457 0.3830 0.053 Uiso calc R 1 . . H
C17A 0.2591(3) 0.48079(18) 0.46631(9) 0.0496(5) Uani d . 1 . . C
H17A 0.2069 0.5371 0.4912 0.060 Uiso calc R 1 . . H
C18A 0.3565(2) 0.37798(17) 0.49714(8) 0.0412(4) Uani d . 1 . . C
C19A 0.4378(3) 0.28500(19) 0.46518(9) 0.0515(5) Uani d . 1 . . C
H19A 0.4333 0.2906 0.4227 0.062 Uiso calc R 1 . . H
C20A 0.5236(3) 0.1863(2) 0.49423(10) 0.0556(6) Uani d . 1 . . C
H20A 0.5746 0.1257 0.4717 0.067 Uiso calc R 1 . . H
C21A 0.5335(3) 0.17784(19) 0.55716(10) 0.0519(5) Uani d . 1 . . C
C22A 0.4594(3) 0.26661(18) 0.59111(9) 0.0493(5) Uani d . 1 . . C
H22A 0.4679 0.2609 0.6335 0.059 Uiso calc R 1 . . H
C23A 0.3723(2) 0.36434(17) 0.56083(8) 0.0421(4) Uani d . 1 . . C
C24A 0.1570(3) 0.51703(17) 0.26920(9) 0.0512(5) Uani d . 1 . . C
H24A 0.2223 0.4503 0.2899 0.077 Uiso calc R 1 . . H
H24B 0.2235 0.5471 0.2373 0.077 Uiso calc R 1 . . H
H24C 0.0575 0.4955 0.2517 0.077 Uiso calc R 1 . . H
Cl1B 0.91221(10) 0.95938(5) -0.10054(3) 0.07259(19) Uani d . 1 . . Cl
Cl2B 0.75804(9) 0.53408(5) -0.10649(2) 0.06452(17) Uani d . 1 . . Cl
S1B 0.61297(6) 0.22578(4) 0.27038(2) 0.03728(11) Uani d . 1 . . S
O1B 0.56164(18) 0.11490(12) 0.26710(6) 0.0496(3) Uani d . 1 . . O
O2B 0.51873(16) 0.30829(12) 0.30764(6) 0.0482(3) Uani d . 1 . . O
N1B 0.60940(19) 0.28541(13) 0.19921(7) 0.0380(3) Uani d . 1 . . N
C2B 0.6649(2) 0.39289(15) 0.18431(8) 0.0363(4) Uani d . 1 . . C
C3B 0.7000(2) 0.40160(16) 0.12346(8) 0.0367(4) Uani d . 1 . . C
C4B 0.6709(2) 0.29390(16) 0.09808(8) 0.0378(4) Uani d . 1 . . C
C5B 0.6172(2) 0.22316(16) 0.14524(8) 0.0377(4) Uani d . 1 . . C
C6B 0.5757(3) 0.11443(17) 0.13588(10) 0.0508(5) Uani d . 1 . . C
H6B 0.5381 0.0690 0.1677 0.061 Uiso calc R 1 . . H
C7B 0.5928(3) 0.07703(19) 0.07764(10) 0.0589(6) Uani d . 1 . . C
H7B 0.5670 0.0046 0.0700 0.071 Uiso calc R 1 . . H
C8B 0.6477(3) 0.1450(2) 0.02995(10) 0.0617(6) Uani d . 1 . . C
H8B 0.6584 0.1173 -0.0090 0.074 Uiso calc R 1 . . H
C9B 0.6867(3) 0.25270(18) 0.03941(9) 0.0521(5) Uani d . 1 . . C
H9B 0.7232 0.2977 0.0071 0.063 Uiso calc R 1 . . H
C10B 0.8271(2) 0.20869(15) 0.29253(8) 0.0369(4) Uani d . 1 . . C
C11B 0.9500(3) 0.15581(18) 0.25458(9) 0.0492(5) Uani d . 1 . . C
H11B 0.9206 0.1284 0.2178 0.059 Uiso calc R 1 . . H
C12B 1.1172(3) 0.1446(2) 0.27240(11) 0.0584(6) Uani d . 1 . . C
H12B 1.2018 0.1100 0.2473 0.070 Uiso calc R 1 . . H
C13B 1.1591(3) 0.1845(2) 0.32698(11) 0.0580(6) Uani d . 1 . . C
H13B 1.2721 0.1767 0.3385 0.070 Uiso calc R 1 . . H
C14B 1.0368(3) 0.2357(2) 0.36468(10) 0.0590(6) Uani d . 1 . . C
H14B 1.0668 0.2619 0.4017 0.071 Uiso calc R 1 . . H
C15B 0.8689(3) 0.24823(18) 0.34768(9) 0.0480(5) Uani d . 1 . . C
H15B 0.7850 0.2829 0.3730 0.058 Uiso calc R 1 . . H
C16B 0.7510(2) 0.50219(16) 0.09190(8) 0.0413(4) Uani d . 1 . . C
H16B 0.7886 0.5551 0.1164 0.050 Uiso calc R 1 . . H
C17B 0.7507(3) 0.52798(17) 0.03269(8) 0.0477(5) Uani d . 1 . . C
H17B 0.7167 0.4739 0.0081 0.057 Uiso calc R 1 . . H
C18B 0.7974(2) 0.63149(16) 0.00098(8) 0.0386(4) Uani d . 1 . . C
C19B 0.8367(3) 0.72582(17) 0.03204(8) 0.0462(5) Uani d . 1 . . C
H19B 0.8381 0.7207 0.0746 0.055 Uiso calc R 1 . . H
C20B 0.8731(3) 0.82486(18) 0.00189(9) 0.0490(5) Uani d . 1 . . C
H20B 0.8985 0.8856 0.0237 0.059 Uiso calc R 1 . . H
C21B 0.8717(3) 0.83344(17) -0.06110(9) 0.0456(4) Uani d . 1 . . C
C22B 0.8374(2) 0.74370(17) -0.09401(8) 0.0449(4) Uani d . 1 . . C
H22B 0.8389 0.7494 -0.1365 0.054 Uiso calc R 1 . . H
C23B 0.8008(2) 0.64491(16) -0.06269(8) 0.0402(4) Uani d . 1 . . C
C24B 0.6684(3) 0.48223(17) 0.23001(9) 0.0511(5) Uani d . 1 . . C
H24D 0.7118 0.5476 0.2111 0.077 Uiso calc R 1 . . H
H24E 0.7398 0.4498 0.2639 0.077 Uiso calc R 1 . . H
H24F 0.5559 0.5066 0.2444 0.077 Uiso calc R 1 . . H

loop_
_atom_site_aniso_label
_atom_site_aniso_U_11
_atom_site_aniso_U_22
_atom_site_aniso_U_33
_atom_site_aniso_U_12
_atom_site_aniso_U_13
_atom_site_aniso_U_23
Cl1A 0.1061(5) 0.0534(4) 0.0784(4) 0.0092(4) -0.0274(4) 0.0121(3)
Cl2A 0.0991(5) 0.0614(4) 0.0418(3) 0.0012(3) 0.0063(3) -0.0155(2)
S1A 0.0378(2) 0.0378(2) 0.0377(2) -0.00701(19) -0.00827(17) 0.00293(17)
O1A 0.0454(8) 0.0453(8) 0.0585(9) 0.0032(6) -0.0097(6) 0.0071(6)
O2A 0.0515(8) 0.0534(9) 0.0453(8) -0.0199(7) -0.0141(6) -0.0012(6)
N1A 0.0417(8) 0.0352(8) 0.0364(8) -0.0012(7) -0.0001(6) 0.0004(6)
C2A 0.0390(9) 0.0345(9) 0.0365(9) -0.0036(8) 0.0010(7) -0.0001(7)
C3A 0.0422(10) 0.0379(10) 0.0356(9) -0.0064(8) 0.0011(7) -0.0010(7)
C4A 0.0454(10) 0.0390(10) 0.0380(10) -0.0093(8) 0.0062(8) -0.0032(7)
C5A 0.0375(9) 0.0374(10) 0.0398(10) -0.0062(8) 0.0063(7) -0.0034(7)
C6A 0.0510(12) 0.0412(11) 0.0588(13) -0.0007(9) 0.0096(9) -0.0010(9)
C7A 0.0765(16) 0.0445(13) 0.0658(15) 0.0024(11) 0.0200(12) -0.0115(11)
C8A 0.103(2) 0.0555(15) 0.0507(13) -0.0093(14) 0.0193(13) -0.0152(11)
C9A 0.0839(16) 0.0487(12) 0.0382(11) -0.0058(11) 0.0050(10) -0.0065(9)
C10A 0.0385(9) 0.0327(9) 0.0363(9) -0.0074(7) -0.0055(7) 0.0035(7)
C11A 0.0526(12) 0.0533(12) 0.0430(11) -0.0167(10) -0.0055(9) -0.0040(9)
C12A 0.0520(12) 0.0596(14) 0.0621(14) -0.0237(11) -0.0160(10) 0.0051(10)
C13A 0.0408(11) 0.0604(14) 0.0640(14) -0.0069(10) -0.0006(10) 0.0135(11)
C14A 0.0507(12) 0.0590(14) 0.0504(12) -0.0016(10) 0.0051(9) 0.0004(10)
C15A 0.0505(11) 0.0444(11) 0.0426(11) -0.0069(9) -0.0050(8) -0.0044(8)
C16A 0.0548(11) 0.0392(10) 0.0379(10) -0.0018(9) -0.0006(8) -0.0020(7)
C17A 0.0578(12) 0.0478(12) 0.0379(10) 0.0077(10) 0.0012(9) -0.0017(8)
C18A 0.0449(10) 0.0435(11) 0.0338(9) -0.0033(8) -0.0027(7) -0.0011(7)
C19A 0.0582(12) 0.0583(13) 0.0336(10) 0.0058(11) -0.0011(8) -0.0056(8)
C20A 0.0602(13) 0.0513(13) 0.0507(12) 0.0081(11) -0.0030(10) -0.0096(10)
C21A 0.0568(12) 0.0446(12) 0.0519(12) -0.0029(10) -0.0113(9) 0.0041(9)
C22A 0.0634(13) 0.0514(12) 0.0337(10) -0.0126(10) -0.0063(9) 0.0035(8)
C23A 0.0490(11) 0.0428(11) 0.0351(9) -0.0085(9) -0.0009(8) -0.0049(7)
C24A 0.0678(13) 0.0410(11) 0.0409(10) 0.0052(10) -0.0044(9) -0.0050(8)
Cl1B 0.1149(5) 0.0472(3) 0.0592(4) -0.0286(3) 0.0088(3) 0.0088(2)
Cl2B 0.1043(5) 0.0525(3) 0.0417(3) -0.0232(3) -0.0030(3) -0.0141(2)
S1B 0.0387(2) 0.0383(2) 0.0348(2) -0.00751(19) 0.00735(17) 0.00117(17)
O1B 0.0561(8) 0.0456(8) 0.0505(8) -0.0219(7) 0.0072(6) 0.0040(6)
O2B 0.0449(7) 0.0540(9) 0.0433(7) 0.0000(6) 0.0134(6) -0.0027(6)
N1B 0.0469(9) 0.0354(8) 0.0332(8) -0.0119(7) 0.0015(6) -0.0011(6)
C2B 0.0406(9) 0.0340(9) 0.0351(9) -0.0093(8) -0.0003(7) -0.0004(7)
C3B 0.0391(9) 0.0378(10) 0.0332(9) -0.0066(8) -0.0018(7) 0.0002(7)
C4B 0.0402(9) 0.0376(10) 0.0352(9) -0.0049(8) -0.0021(7) -0.0019(7)
C5B 0.0389(9) 0.0371(10) 0.0379(9) -0.0074(8) -0.0028(7) -0.0047(7)
C6B 0.0632(13) 0.0431(12) 0.0496(12) -0.0190(10) -0.0022(9) -0.0034(9)
C7B 0.0813(16) 0.0429(12) 0.0566(13) -0.0189(11) -0.0071(11) -0.0124(10)
C8B 0.0946(18) 0.0486(13) 0.0434(12) -0.0120(12) -0.0032(11) -0.0133(9)
C9B 0.0751(14) 0.0454(12) 0.0364(10) -0.0109(11) -0.0002(9) -0.0031(8)
C10B 0.0402(9) 0.0315(9) 0.0383(9) -0.0048(7) 0.0050(7) 0.0023(7)
C11B 0.0484(11) 0.0522(12) 0.0452(11) -0.0012(9) 0.0072(9) -0.0067(9)
C12B 0.0444(11) 0.0574(14) 0.0694(15) 0.0030(10) 0.0123(10) 0.0011(11)
C13B 0.0434(11) 0.0619(14) 0.0661(15) -0.0090(10) -0.0056(10) 0.0187(11)
C14B 0.0614(14) 0.0663(15) 0.0510(13) -0.0172(12) -0.0097(10) 0.0025(10)
C15B 0.0513(11) 0.0498(12) 0.0425(11) -0.0060(9) 0.0035(9) -0.0039(8)
C16B 0.0507(11) 0.0373(10) 0.0377(10) -0.0123(8) 0.0002(8) -0.0027(7)
C17B 0.0694(13) 0.0413(11) 0.0365(10) -0.0214(10) -0.0007(9) -0.0020(8)
C18B 0.0450(10) 0.0390(10) 0.0328(9) -0.0101(8) 0.0011(7) -0.0008(7)
C19B 0.0610(12) 0.0493(12) 0.0316(9) -0.0177(10) 0.0021(8) -0.0042(8)
C20B 0.0660(13) 0.0422(11) 0.0425(11) -0.0183(10) 0.0029(9) -0.0073(8)
C21B 0.0542(11) 0.0388(10) 0.0438(11) -0.0100(9) 0.0056(8) 0.0036(8)
C22B 0.0557(12) 0.0454(11) 0.0327(9) -0.0065(9) 0.0033(8) 0.0015(8)
C23B 0.0484(10) 0.0404(10) 0.0319(9) -0.0063(8) 0.0003(7) -0.0058(7)
C24B 0.0765(14) 0.0417(11) 0.0381(10) -0.0184(10) 0.0049(9) -0.0039(8)

loop_
_atom_type_symbol
_atom_type_description
_atom_type_scat_dispersion_real
_atom_type_scat_dispersion_imag
_atom_type_scat_source
C C 0.0033 0.0016 'International Tables Vol C Tables 4.2.6.8 and 6.1.1.4'
H H 0.0000 0.0000 'International Tables Vol C Tables 4.2.6.8 and 6.1.1.4'
N N 0.0061 0.0033 'International Tables Vol C Tables 4.2.6.8 and 6.1.1.4'
O O 0.0106 0.0060 'International Tables Vol C Tables 4.2.6.8 and 6.1.1.4'
S S 0.1246 0.1234 'International Tables Vol C Tables 4.2.6.8 and 6.1.1.4'
Cl Cl 0.1484 0.1585 'International Tables Vol C Tables 4.2.6.8 and 6.1.1.4'

loop_
_geom_angle_atom_site_label_1
_geom_angle_atom_site_label_2
_geom_angle_atom_site_label_3
_geom_angle
_geom_angle_publ_flag
O1A S1A O2A 119.03(8) y
O1A S1A N1A 107.11(8) y
O2A S1A N1A 107.58(8) y
O1A S1A C10A 109.81(9) y
O2A S1A C10A 108.00(8) y
N1A S1A C10A 104.33(8) y
C2A N1A C5A 107.80(10) y
C2A N1A S1A 122.80(10) y
C5A N1A S1A 124.80(10) y
C3A C2A N1A 109.70(10) ?
C3A C2A C24A 128.0(2) y
N1A C2A C24A 122.2(2) y
C2A C3A C16A 123.8(2) y
C2A C3A C4A 107.3(2) ?
C16A C3A C4A 128.8(2) y
C9A C4A C5A 118.3(2) ?
C9A C4A C3A 133.7(2) ?
C5A C4A C3A 108.0(2) ?
C6A C5A C4A 123.1(2) ?
C6A C5A N1A 129.7(2) ?
C4A C5A N1A 107.1(2) ?
C7A C6A C5A 116.3(2) ?
C7A C6A H6A 121.8 ?
C5A C6A H6A 121.8 ?
C8A C7A C6A 122.1(2) ?
C8A C7A H7A 118.9 ?
C6A C7A H7A 118.9 ?
C7A C8A C9A 120.9(2) ?
C7A C8A H8A 119.5 ?
C9A C8A H8A 119.5 ?
C8A C9A C4A 119.2(2) ?
C8A C9A H9A 120.4 ?
C4A C9A H9A 120.4 ?
C15A C10A C11A 121.4(2) ?
C15A C10A S1A 119.10(10) ?
C11A C10A S1A 119.50(10) ?
C12A C11A C10A 118.6(2) ?
C12A C11A H11A 120.7 ?
C10A C11A H11A 120.7 ?
C13A C12A C11A 120.3(2) ?
C13A C12A H12A 119.8 ?
C11A C12A H12A 119.8 ?
C12A C13A C14A 120.9(2) ?
C12A C13A H13A 119.5 ?
C14A C13A H13A 119.5 ?
C13A C14A C15A 119.7(2) ?
C13A C14A H14A 120.1 ?
C15A C14A H14A 120.1 ?
C10A C15A C14A 119.0(2) ?
C10A C15A H15A 120.5 ?
C14A C15A H15A 120.5 ?
C17A C16A C3A 128.9(2) y
C17A C16A H16A 115.6 ?
C3A C16A H16A 115.6 ?
C16A C17A C18A 126.9(2) y
C16A C17A H17A 116.6 ?
C18A C17A H17A 116.6 ?
C23A C18A C19A 115.4(2) ?
C23A C18A C17A 122.1(2) ?
C19A C18A C17A 122.5(2) ?
C20A C19A C18A 122.5(2) ?
C20A C19A H19A 118.7 ?
C18A C19A H19A 118.7 ?
C19A C20A C21A 119.2(2) ?
C19A C20A H20A 120.4 ?
C21A C20A H20A 120.4 ?
C22A C21A C20A 121.1(2) ?
C22A C21A Cl1A 118.9(2) ?
C20A C21A Cl1A 120.0(2) ?
C21A C22A C23A 118.5(2) ?
C21A C22A H22A 120.8 ?
C23A C22A H22A 120.8 ?
C22A C23A C18A 123.2(2) ?
C22A C23A Cl2A 116.90(10) ?
C18A C23A Cl2A 119.9(2) ?
C2A C24A H24A 109.5 ?
C2A C24A H24B 109.5 ?
H24A C24A H24B 109.5 ?
C2A C24A H24C 109.5 ?
H24A C24A H24C 109.5 ?
H24B C24A H24C 109.5 ?
O2B S1B O1B 118.90(10) y
O2B S1B N1B 107.50(10) y
O1B S1B N1B 107.10(10) y
O2B S1B C10B 108.30(10) y
O1B S1B C10B 109.80(10) y
N1B S1B C10B 104.30(10) y
C2B N1B C5B 107.90(10) y
C2B N1B S1B 122.80(10) y
C5B N1B S1B 125.00(10) y
C3B C2B N1B 109.5(2) ?
C3B C2B C24B 127.9(2) y
N1B C2B C24B 122.5(2) y
C2B C3B C16B 124.4(2) y
C2B C3B C4B 107.2(2) ?
C16B C3B C4B 128.4(2) y
C5B C4B C9B 118.5(2) ?
C5B C4B C3B 108.2(2) ?
C9B C4B C3B 133.4(2) ?
C6B C5B C4B 122.5(2) ?
C6B C5B N1B 130.2(2) ?
C4B C5B N1B 107.2(2) ?
C7B C6B C5B 117.3(2) ?
C7B C6B H6B 121.4 ?
C5B C6B H6B 121.4 ?
C6B C7B C8B 121.5(2) ?
C6B C7B H7B 119.3 ?
C8B C7B H7B 119.3 ?
C9B C8B C7B 120.9(2) ?
C9B C8B H8B 119.5 ?
C7B C8B H8B 119.5 ?
C8B C9B C4B 119.3(2) ?
C8B C9B H9B 120.3 ?
C4B C9B H9B 120.3 ?
C11B C10B C15B 121.3(3) ?
C11B C10B S1B 119.5(3) ?
C15B C10B S1B 119.20(10) ?
C12B C11B C10B 118.6(2) ?
C12B C11B H11B 120.7 ?
C10B C11B H11B 120.7 ?
C13B C12B C11B 120.2(2) ?
C13B C12B H12B 119.9 ?
C11B C12B H12B 119.9 ?
C12B C13B C14B 120.9(2) ?
C12B C13B H13B 119.5 ?
C14B C13B H13B 119.5 ?
C13B C14B C15B 119.9(2) ?
C13B C14B H14B 120.1 ?
C15B C14B H14B 120.1 ?
C14B C15B C10B 119.1(2) ?
C14B C15B H15B 120.5 ?
C10B C15B H15B 120.5 ?
C17B C16B C3B 127.8(2) y
C17B C16B H16B 116.1 ?
C3B C16B H16B 116.1 ?
C16B C17B C18B 127.7(2) y
C16B C17B H17B 116.1 ?
C18B C17B H17B 116.1 ?
C23B C18B C19B 115.4(2) ?
C23B C18B C17B 121.8(2) ?
C19B C18B C17B 122.8(2) ?
C20B C19B C18B 122.5(2) ?
C20B C19B H19B 118.8 ?
C18B C19B H19B 118.8 ?
C19B C20B C21B 119.3(2) ?
C19B C20B H20B 120.4 ?
C21B C20B H20B 120.4 ?
C22B C21B C20B 121.1(2) ?
C22B C21B Cl1B 118.7(2) ?
C20B C21B Cl1B 120.3(2) ?
C21B C22B C23B 118.6(2) ?
C21B C22B H22B 120.7 ?
C23B C22B H22B 120.7 ?
C22B C23B C18B 123.1(2) ?
C22B C23B Cl2B 116.8(2) ?
C18B C23B Cl2B 120.1(2) ?
C2B C24B H24D 109.5 ?
C2B C24B H24E 109.5 ?
H24D C24B H24E 109.5 ?
C2B C24B H24F 109.5 ?
H24D C24B H24F 109.5 ?
H24E C24B H24F 109.5 ?

loop_
_geom_bond_atom_site_label_1
_geom_bond_atom_site_label_2
_geom_bond_site_symmetry_2
_geom_bond_distance
_geom_bond_publ_flag
Cl1A C21A . 1.738(2) y
Cl2A C23A . 1.737(2) y
S1A O1A . 1.4260(10) y
S1A O2A . 1.4290(10) y
S1A N1A . 1.665(2) y
S1A C10A . 1.760(2) y
N1A C2A . 1.415(2) y
N1A C5A . 1.430(2) y
C2A C3A . 1.361(2) ?
C2A C24A . 1.493(2) ?
C3A C16A . 1.445(3) y
C3A C4A . 1.462(2) ?
C4A C9A . 1.397(3) ?
C4A C5A . 1.396(3) ?
C5A C6A . 1.391(2) ?
C6A C7A . 1.381(3) ?
C6A H6A . 0.93 ?
C7A C8A . 1.377(4) ?
C7A H7A . 0.93 ?
C8A C9A . 1.378(3) ?
C8A H8A . 0.93 ?
C9A H9A . 0.93 ?
C10A C15A . 1.378(2) ?
C10A C11A . 1.387(3) ?
C11A C12A . 1.379(3) ?
C11A H11A . 0.93 ?
C12A C13A . 1.370(3) ?
C12A H12A . 0.93 ?
C13A C14A . 1.374(3) ?
C13A H13A . 0.93 ?
C14A C15A . 1.386(3) ?
C14A H14A . 0.93 ?
C15A H15A . 0.93 ?
C16A C17A . 1.310(3) y
C16A H16A . 0.93 ?
C17A C18A . 1.459(3) y
C17A H17A . 0.93 ?
C18A C23A . 1.399(2) ?
C18A C19A . 1.405(2) ?
C19A C20A . 1.372(3) ?
C19A H19A . 0.93 ?
C20A C21A . 1.378(3) ?
C20A H20A . 0.93 ?
C21A C22A . 1.374(3) ?
C22A C23A . 1.378(3) ?
C22A H22A . 0.93 ?
C24A H24A . 0.96 ?
C24A H24B . 0.96 ?
C24A H24C . 0.96 ?
Cl1B C21B . 1.739(2) y
Cl2B C23B . 1.738(2) y
S1B O2B . 1.4280(10) y
S1B O1B . 1.4290(10) y
S1B N1B . 1.668(2) y
S1B C10B . 1.761(2) y
N1B C2B . 1.419(2) y
N1B C5B . 1.424(2) y
C2B C3B . 1.363(2) ?
C2B C24B . 1.497(2) ?
C3B C16B . 1.444(3) y
C3B C4B . 1.462(2) ?
C4B C5B . 1.394(3) ?
C4B C9B . 1.400(2) ?
C5B C6B . 1.394(3) ?
C6B C7B . 1.374(3) ?
C6B H6B . 0.93 ?
C7B C8B . 1.387(3) ?
C7B H7B . 0.93 ?
C8B C9B . 1.375(3) ?
C8B H8B . 0.93 ?
C9B H9B . 0.93 ?
C10B C11B . 1.383(2) ?
C10B C15B . 1.381(3) ?
C11B C12B . 1.380(3) ?
C11B H11B . 0.93 ?
C12B C13B . 1.372(3) ?
C12B H12B . 0.93 ?
C13B C14B . 1.369(3) ?
C13B H13B . 0.93 ?
C14B C15B . 1.379(3) ?
C14B H14B . 0.93 ?
C15B H15B . 0.93 ?
C16B C17B . 1.314(3) y
C16B H16B . 0.93 ?
C17B C18B . 1.460(3) y
C17B H17B . 0.93 ?
C18B C23B . 1.395(2) ?
C18B C19B . 1.410(2) ?
C19B C20B . 1.371(3) ?
C19B H19B . 0.93 ?
C20B C21B . 1.378(3) ?
C20B H20B . 0.93 ?
C21B C22B . 1.374(3) ?
C22B C23B . 1.380(3) ?
C22B H22B . 0.93 ?
C24B H24D . 0.96 ?
C24B H24E . 0.96 ?
C24B H24F . 0.96 ?

loop_
_geom_hbond_atom_site_label_D
_geom_hbond_atom_site_label_H
_geom_hbond_atom_site_label_A
_geom_hbond_site_symmetry_A
_geom_hbond_distance_DH
_geom_hbond_distance_HA
_geom_hbond_distance_DA
_geom_hbond_angle_DHA
C6A H6A O1A . 0.93 2.28 2.866(3) 120
C6B H6B O1B . 0.93 2.29 2.878(2) 121
C15A H15A O2A . 0.93 2.53 2.901(3) 104
C15B H15B O2B . 0.93 2.54 2.907(2) 104
C17A H17A Cl2A . 0.93 2.61 3.052(2) 110
C17B H17B Cl2B . 0.93 2.60 3.047(2) 110
C19A H19A O2B . 0.93 2.61 3.513(2) 163
C19B H19B O2A 1_655 0.93 2.59 3.487(2) 163

loop_
_geom_torsion_atom_site_label_1
_geom_torsion_atom_site_label_2
_geom_torsion_atom_site_label_3
_geom_torsion_atom_site_label_4
_geom_torsion
_geom_torsion_publ_flag
O1A S1A N1A C2A -174.03(14) ?
O2A S1A N1A C2A 56.90(16) ?
C10A S1A N1A C2A -57.64(16) ?
O1A S1A N1A C5A -21.06(17) ?
O2A S1A N1A C5A -150.12(14) ?
C10A S1A N1A C5A 95.3(2) y
C5A N1A C2A C3A 2.0(2) ?
S1A N1A C2A C3A 158.97(14) ?
C5A N1A C2A C24A 178.55(18) ?
S1A N1A C2A C24A -24.5(2) ?
N1A C2A C3A C16A 177.63(17) ?
C24A C2A C3A C16A 1.4(3) ?
N1A C2A C3A C4A -0.9(2) ?
C24A C2A C3A C4A -177.16(19) ?
C2A C3A C4A C9A 178.3(2) ?
C16A C3A C4A C9A -0.2(4) ?
C2A C3A C4A C5A -0.6(2) ?
C16A C3A C4A C5A -179.03(19) ?
C9A C4A C5A C6A 0.0(3) ?
C3A C4A C5A C6A 179.11(18) ?
C9A C4A C5A N1A -177.27(18) ?
C3A C4A C5A N1A 1.8(2) ?
C2A N1A C5A C6A -179.43(19) ?
S1A N1A C5A C6A 24.2(3) y
C2A N1A C5A C4A -2.4(2) ?
S1A N1A C5A C4A -158.70(14) ?
C4A C5A C6A C7A 0.8(3) ?
N1A C5A C6A C7A 177.4(2) ?
C5A C6A C7A C8A -1.2(4) ?
C6A C7A C8A C9A 0.8(4) ?
C7A C8A C9A C4A 0.1(4) ?
C5A C4A C9A C8A -0.5(3) ?
C3A C4A C9A C8A -179.3(2) ?
O1A S1A C10A C15A -113.71(16) ?
O2A S1A C10A C15A 17.5(2) y
N1A S1A C10A C15A 131.78(15) ?
O1A S1A C10A C11A 64.59(17) ?
O2A S1A C10A C11A -164.16(16) ?
N1A S1A C10A C11A -49.91(17) ?
C15A C10A C11A C12A -0.4(3) ?
S1A C10A C11A C12A -178.67(16) ?
C10A C11A C12A C13A 0.5(3) ?
C11A C12A C13A C14A -0.4(3) ?
C12A C13A C14A C15A 0.1(3) ?
C11A C10A C15A C14A 0.2(3) ?
S1A C10A C15A C14A 178.43(16) ?
C13A C14A C15A C10A 0.0(3) ?
C2A C3A C16A C17A -170.4(2) ?
C4A C3A C16A C17A 7.8(4) ?
C3A C16A C17A C18A 178.8(2) ?
C16A C17A C18A C23A 179.6(2) ?
C16A C17A C18A C19A -1.7(4) ?
C23A C18A C19A C20A 1.5(3) ?
C17A C18A C19A C20A -177.3(2) ?
C18A C19A C20A C21A -1.1(4) ?
C19A C20A C21A C22A -0.2(4) ?
C19A C20A C21A Cl1A 179.54(18) ?
C20A C21A C22A C23A 0.9(3) ?
Cl1A C21A C22A C23A -178.82(17) ?
C21A C22A C23A C18A -0.4(3) ?
C21A C22A C23A Cl2A 179.70(17) ?
C19A C18A C23A C22A -0.7(3) ?
C17A C18A C23A C22A 178.0(2) ?
C19A C18A C23A Cl2A 179.14(16) ?
C17A C18A C23A Cl2A -2.1(3) ?
O2B S1B N1B C2B 55.83(16) ?
O1B S1B N1B C2B -175.35(13) ?
C10B S1B N1B C2B -58.98(15) ?
O2B S1B N1B C5B -150.15(14) ?
O1B S1B N1B C5B -21.33(16) ?
C10B S1B N1B C5B 95.0(2) y
C5B N1B C2B C3B 2.3(2) ?
S1B N1B C2B C3B 160.17(13) ?
C5B N1B C2B C24B 178.23(17) ?
S1B N1B C2B C24B -23.9(2) ?
N1B C2B C3B C16B 176.58(16) ?
C24B C2B C3B C16B 1.0(3) ?
N1B C2B C3B C4B -1.7(2) ?
C24B C2B C3B C4B -177.29(18) ?
C2B C3B C4B C5B 0.4(2) ?
C16B C3B C4B C5B -177.76(18) ?
C2B C3B C4B C9B -179.4(2) ?
C16B C3B C4B C9B 2.4(3) ?
C9B C4B C5B C6B -1.3(3) ?
C3B C4B C5B C6B 178.85(17) ?
C9B C4B C5B N1B -179.12(16) ?
C3B C4B C5B N1B 1.02(19) ?
C2B N1B C5B C6B -179.63(19) ?
S1B N1B C5B C6B 23.1(3) y
C2B N1B C5B C4B -2.02(19) ?
S1B N1B C5B C4B -159.27(13) ?
C4B C5B C6B C7B 1.3(3) ?
N1B C5B C6B C7B 178.55(19) ?
C5B C6B C7B C8B -0.5(3) ?
C6B C7B C8B C9B -0.2(4) ?
C7B C8B C9B C4B 0.2(4) ?
C5B C4B C9B C8B 0.5(3) ?
C3B C4B C9B C8B -179.6(2) ?
O2B S1B C10B C11B -164.44(16) ?
O1B S1B C10B C11B 64.30(18) ?
N1B S1B C10B C11B -50.16(18) ?
O2B S1B C10B C15B 15.7(2) y
O1B S1B C10B C15B -115.54(16) ?
N1B S1B C10B C15B 130.00(15) ?
C15B C10B C11B C12B -1.0(3) ?
S1B C10B C11B C12B 179.15(17) ?
C10B C11B C12B C13B 0.6(3) ?
C11B C12B C13B C14B 0.1(4) ?
C12B C13B C14B C15B -0.4(4) ?
C13B C14B C15B C10B 0.0(3) ?
C11B C10B C15B C14B 0.7(3) ?
S1B C10B C15B C14B -179.43(17) ?
C2B C3B C16B C17B -163.5(2) ?
C4B C3B C16B C17B 14.4(3) ?
C3B C16B C17B C18B 177.92(19) ?
C16B C17B C18B C23B 176.1(2) ?
C16B C17B C18B C19B -5.9(3) ?
C23B C18B C19B C20B 1.1(3) ?
C17B C18B C19B C20B -177.0(2) ?
C18B C19B C20B C21B -0.1(3) ?
C19B C20B C21B C22B -1.2(3) ?
C19B C20B C21B Cl1B 178.40(16) ?
C20B C21B C22B C23B 1.3(3) ?
Cl1B C21B C22B C23B -178.28(15) ?
C21B C22B C23B C18B -0.2(3) ?
C21B C22B C23B Cl2B 179.90(15) ?
C19B C18B C23B C22B -1.0(3) ?
C17B C18B C23B C22B 177.18(19) ?
C19B C18B C23B Cl2B 178.96(14) ?
C17B C18B C23B Cl2B -2.9(3) ?

loop_
_cod_related_entry_id
_cod_related_entry_database
_cod_related_entry_code
1 ChemSpider 24732093
